data_7046487
loop_
_publ_author_name
'Fraser, Hector W. L.'
'Smythe, Lucy'
'Dey, Sourav'
'Nichol, Gary S.'
'Piligkos, Stergios'
'Rajaraman, Gopalan'
'Brechin, Euan K.'

_publ_section_title
;
 A simple methodology for constructing ferromagnetically coupled Cr(iii)
 compounds.
;
_journal_issue 24
_journal_name_full 'Dalton transactions (Cambridge, England : 2003)'
_journal_page_first 8100
_journal_page_last 8109
_journal_paper_doi 10.1039/c8dt01963k
_journal_volume 47
_journal_year 2018
_chemical_formula_moiety 'C17 H29 Cl2 Cr2 N2 O6, Cl'
_chemical_formula_sum 'C17 H29 Cl3 Cr2 N2 O6'
_chemical_formula_weight 567.77
_space_group_crystal_system monoclinic
_space_group_IT_number 14
_space_group_name_Hall '-P 2ybc'
_space_group_name_H-M_alt 'P 1 21/c 1'
_symmetry_space_group_name_Hall '-P 2ybc'
_symmetry_space_group_name_H-M 'P 1 21/c 1'
_atom_sites_solution_hydrogens mixed
_atom_sites_solution_primary direct
_audit_creation_date 2016-11-25
_audit_creation_method
;
Olex2 1.2-beta
(compiled 2016.11.07 svn.r3352 for OlexSys, GUI svn.r5261)
;
_audit_update_record
;
2017-10-12 deposited with the CCDC.
2018-05-24 downloaded from the CCDC.
;
_cell_angle_alpha 90
_cell_angle_beta 101.560(2)
_cell_angle_gamma 90
_cell_formula_units_Z 4
_cell_length_a 16.1908(3)
_cell_length_b 10.41623(19)
_cell_length_c 14.1087(3)
_cell_measurement_reflns_used 22700
_cell_measurement_temperature 120.0
_cell_measurement_theta_max 31.0080
_cell_measurement_theta_min 3.9730
_cell_volume 2331.13(8)
_computing_cell_refinement 'CrysAlisPro 1.171.38.43h (Rigaku OD, 2015)'
_computing_data_collection 'CrysAlisPro 1.171.38.43h (Rigaku OD, 2015)'
_computing_data_reduction 'CrysAlisPro 1.171.38.43h (Rigaku OD, 2015)'
_computing_molecular_graphics 'Olex2 (Dolomanov et al., 2009)'
_computing_publication_material 'Olex2 (Dolomanov et al., 2009)'
_computing_structure_refinement 'ShelXL (Sheldrick, 2015)'
_computing_structure_solution 'ShelXS (Sheldrick, 2008)'
_diffrn_ambient_environment N~2~
_diffrn_ambient_temperature 120.0
_diffrn_detector 'CCD plate'
_diffrn_detector_area_resol_mean 5.1574
_diffrn_detector_type Atlas
_diffrn_measured_fraction_theta_full 0.998
_diffrn_measured_fraction_theta_max 0.937
_diffrn_measurement_details
;
List of Runs (angles in degrees, time in seconds):

  # Type    Start    End  Width  t~exp~   \w     \q     \k     \f   Frames
#--------------------------------------------------------------------------
  1  \w    -20.00  27.00   1.00    4.00    --  -13.24 -99.00 -60.00   47
  2  \w    -20.00  27.00   1.00    4.00    --  -13.24 -99.00 120.00   47
  3  \w     -8.00  87.00   1.00    4.00    --   14.65  38.00 -90.00   95
  4  \w     35.00 101.00   1.00    4.00    --   14.65 178.00-150.00   66
  5  \w    -58.00  37.00   1.00    4.00    --   14.65 -38.00 150.00   95
  6  \w     35.00 101.00   1.00    4.00    --   14.65 178.00 150.00   66
  7  \w    -20.00  55.00   1.00    4.00    --   14.65 -99.00 150.00   75
  8  \w     -8.00  87.00   1.00    4.00    --   14.65  38.00   0.00   95
  9  \w    -40.00  57.00   1.00    4.00    --  -13.24  57.00 -60.00   97
 10  \w     -8.00  19.00   1.00    4.00    --   14.65  38.00 120.00   27
;
_diffrn_measurement_device 'four-circle diffractometer'
_diffrn_measurement_device_type 'Rigaku Oxford Diffraction SuperNova'
_diffrn_measurement_method '\w scans'
_diffrn_orient_matrix_type 'CrysAlisPro convention (1999,Acta A55,543-557)'
_diffrn_orient_matrix_UB_11 0.0442823000
_diffrn_orient_matrix_UB_12 0.0094161000
_diffrn_orient_matrix_UB_13 0.0113576000
_diffrn_orient_matrix_UB_21 0.0047942000
_diffrn_orient_matrix_UB_22 -0.0576691000
_diffrn_orient_matrix_UB_23 0.0273035000
_diffrn_orient_matrix_UB_31 0.0041044000
_diffrn_orient_matrix_UB_32 -0.0349292000
_diffrn_orient_matrix_UB_33 -0.0419367000
_diffrn_radiation_monochromator mirror
_diffrn_radiation_probe x-ray
_diffrn_radiation_type MoK\a
_diffrn_radiation_wavelength 0.71073
_diffrn_reflns_av_R_equivalents 0.0417
_diffrn_reflns_av_unetI/netI 0.0276
_diffrn_reflns_Laue_measured_fraction_full 0.998
_diffrn_reflns_Laue_measured_fraction_max 0.937
_diffrn_reflns_limit_h_max 23
_diffrn_reflns_limit_h_min -23
_diffrn_reflns_limit_k_max 14
_diffrn_reflns_limit_k_min -15
_diffrn_reflns_limit_l_max 20
_diffrn_reflns_limit_l_min -20
_diffrn_reflns_number 48698
_diffrn_reflns_point_group_measured_fraction_full 0.998
_diffrn_reflns_point_group_measured_fraction_max 0.937
_diffrn_reflns_theta_full 26.000
_diffrn_reflns_theta_max 31.306
_diffrn_reflns_theta_min 2.970
_diffrn_source 'micro-focus sealed X-ray tube'
_diffrn_source_current 0.8
_diffrn_source_type 'SuperNova (Mo) X-ray Source'
_diffrn_source_voltage 50
_exptl_absorpt_coefficient_mu 1.311
_exptl_absorpt_correction_T_max 1.000
_exptl_absorpt_correction_T_min 0.351
_exptl_absorpt_correction_type gaussian
_exptl_absorpt_process_details
;
CrysAlisPro 1.171.38.43h (Rigaku Oxford Diffraction, 2015)
Numerical absorption correction based on gaussian integration over
            a multifaceted crystal model
Empirical absorption correction using spherical harmonics,
 implemented in SCALE3 ABSPACK scaling algorithm.
;
_exptl_crystal_colour 'dark purple'
_exptl_crystal_density_diffrn 1.618
_exptl_crystal_description block
_exptl_crystal_F_000 1168
_exptl_crystal_recrystallization_method 'The material was recrystallised from acetonitrile by hydrothermal bomb'
_exptl_crystal_size_max 0.471
_exptl_crystal_size_mid 0.282
_exptl_crystal_size_min 0.194
_refine_diff_density_max 0.516
_refine_diff_density_min -0.469
_refine_diff_density_rms 0.068
_refine_ls_extinction_method none
_refine_ls_goodness_of_fit_ref 1.040
_refine_ls_hydrogen_treatment mixed
_refine_ls_matrix_type full
_refine_ls_number_parameters 281
_refine_ls_number_reflns 7156
_refine_ls_number_restraints 0
_refine_ls_restrained_S_all 1.040
_refine_ls_R_factor_all 0.0334
_refine_ls_R_factor_gt 0.0286
_refine_ls_shift/su_max 0.001
_refine_ls_shift/su_mean 0.000
_refine_ls_structure_factor_coef Fsqd
_refine_ls_weighting_details 'w=1/[\s^2^(Fo^2^)+(0.0281P)^2^+1.5432P] where P=(Fo^2^+2Fc^2^)/3'
_refine_ls_weighting_scheme calc
_refine_ls_wR_factor_gt 0.0671
_refine_ls_wR_factor_ref 0.0696
_reflns_Friedel_coverage 0.000
_reflns_number_gt 6488
_reflns_number_total 7156
_reflns_threshold_expression 'I > 2\s(I)'
_cod_data_source_file c8dt01963k2.cif
_cod_data_source_block 4
_cod_depositor_comments 'Adding full bibliography for 7046484--7046487.cif.'
_cod_original_cell_volume 2331.11(8)
_cod_database_code 7046487
_chemical_oxdiff_formula 'C30 H30 N10 O10 Cr Cl Na'
_chemical_oxdiff_usercomment '@ 120 K L145'
_shelx_space_group_comment
;
The symmetry employed for this shelxl refinement is uniquely defined
by the following loop, which should always be used as a source of
symmetry information in preference to the above space-group names.
They are only intended as comments.
;
_reflns_odcompleteness_completeness 99.75
_reflns_odcompleteness_iscentric 1
_reflns_odcompleteness_theta 28.22
_olex2_refinement_description
;
1. Fixed Uiso
 At 1.2 times of:
  All C(H) groups, All C(H,H) groups
 At 1.5 times of:
  All C(H,H,H) groups
2.a Secondary CH2 refined with riding coordinates:
 C1(H1A,H1B), C2(H2A,H2B), C3(H3A,H3B), C4(H4A,H4B), C6(H6A,H6B), C7(H7A,H7B),
 C8(H8A,H8B), C9(H9A,H9B)
2.b Aromatic/amide H refined with riding coordinates:
 C13(H13), C14(H14), C15(H15), C16(H16), C17(H17)
2.c Idealised Me refined as rotating group:
 C5(H5A,H5B,H5C), C10(H10A,H10B,H10C)
;
_shelx_shelxl_version_number 2016/6
_olex2_date_sample_data_collection 2016-11-24
_olex2_date_sample_submission 2016-11-24
_olex2_diffrn_ambient_temperature_device 'Oxford Cryosystems Cryostream 700+'
_olex2_exptl_crystal_mounting_method 'The crystal was mounted on a MITIGEN holder in Paratone oil'
_olex2_submission_original_sample_id L145
_olex2_submission_special_instructions 'No special instructions were received'
_oxdiff_exptl_absorpt_empirical_details
;
Empirical correction (ABSPACK) includes:
- Absorption correction using spherical harmonics
- Frame scaling
;
_oxdiff_exptl_absorpt_empirical_full_max 1.354
_oxdiff_exptl_absorpt_empirical_full_min 0.806

loop_
_space_group_symop_operation_xyz
'x, y, z'
'-x, y+1/2, -z+1/2'
'-x, -y, -z'
'x, -y-1/2, z-1/2'

loop_
_atom_site_label
_atom_site_type_symbol
_atom_site_fract_x
_atom_site_fract_y
_atom_site_fract_z
_atom_site_U_iso_or_equiv
_atom_site_adp_type
_atom_site_occupancy
_atom_site_site_symmetry_order
_atom_site_calc_flag
_atom_site_refinement_flags_posn
Cr1 Cr 0.22151(2) 0.38402(2) 0.47252(2) 0.01130(5) Uani 1 1 d .
Cr2 Cr 0.21811(2) 0.66664(2) 0.49252(2) 0.00990(5) Uani 1 1 d .
Cl1 Cl 0.18809(3) 0.20595(3) 0.55327(3) 0.02305(8) Uani 1 1 d .
Cl2 Cl 0.29402(2) 0.83652(3) 0.45175(3) 0.01848(7) Uani 1 1 d .
O1 O 0.25140(6) 0.53745(9) 0.40581(7) 0.01189(18) Uani 1 1 d .
O2 O 0.12579(7) 0.34263(10) 0.36392(7) 0.0155(2) Uani 1 1 d .
H2 H 0.0970(13) 0.396(2) 0.3411(16) 0.030(6) Uiso 1 1 d .
O3 O 0.15686(6) 0.51606(9) 0.52457(7) 0.01272(18) Uani 1 1 d .
O4 O 0.11888(6) 0.72621(10) 0.39351(7) 0.01469(19) Uani 1 1 d .
H4 H 0.0964(14) 0.677(2) 0.3564(17) 0.039(6) Uiso 1 1 d .
O5 O 0.32230(6) 0.40995(10) 0.57609(7) 0.01573(19) Uani 1 1 d .
O6 O 0.31228(6) 0.62213(9) 0.60116(7) 0.01392(19) Uani 1 1 d .
N1 N 0.29122(8) 0.29098(11) 0.38223(8) 0.0149(2) Uani 1 1 d .
N2 N 0.15240(7) 0.76067(11) 0.58558(8) 0.0126(2) Uani 1 1 d .
C1 C 0.32145(9) 0.39217(14) 0.32129(10) 0.0172(3) Uani 1 1 d .
H1A H 0.281126 0.400545 0.258820 0.021 Uiso 1 1 calc R
H1B H 0.376943 0.367239 0.307726 0.021 Uiso 1 1 calc R
C2 C 0.32906(9) 0.51956(14) 0.37483(10) 0.0154(3) Uani 1 1 d .
H2A H 0.376659 0.517264 0.431127 0.018 Uiso 1 1 calc R
H2B H 0.338676 0.590335 0.331470 0.018 Uiso 1 1 calc R
C3 C 0.22984(10) 0.20282(15) 0.32108(11) 0.0204(3) Uani 1 1 d .
H3A H 0.219259 0.127579 0.359841 0.025 Uiso 1 1 calc R
H3B H 0.253705 0.171586 0.265969 0.025 Uiso 1 1 calc R
C4 C 0.14810(10) 0.27234(16) 0.28370(11) 0.0227(3) Uani 1 1 d .
H4A H 0.154827 0.332389 0.231386 0.027 Uiso 1 1 calc R
H4B H 0.103157 0.210060 0.257344 0.027 Uiso 1 1 calc R
C5 C 0.36324(11) 0.21536(16) 0.43551(12) 0.0255(3) Uani 1 1 d .
H5A H 0.406017 0.273695 0.470971 0.038 Uiso 1 1 calc GR
H5B H 0.387776 0.164628 0.389563 0.038 Uiso 1 1 calc GR
H5C H 0.343574 0.157719 0.481233 0.038 Uiso 1 1 calc GR
C6 C 0.09822(10) 0.66177(14) 0.62164(11) 0.0183(3) Uani 1 1 d .
H6A H 0.040819 0.663137 0.580902 0.022 Uiso 1 1 calc R
H6B H 0.093658 0.682285 0.688914 0.022 Uiso 1 1 calc R
C7 C 0.13638(10) 0.52981(13) 0.61819(10) 0.0173(3) Uani 1 1 d .
H7A H 0.187759 0.521279 0.669342 0.021 Uiso 1 1 calc R
H7B H 0.095626 0.462856 0.628346 0.021 Uiso 1 1 calc R
C8 C 0.09920(10) 0.85930(14) 0.52441(11) 0.0181(3) Uani 1 1 d .
H8A H 0.135043 0.931774 0.511759 0.022 Uiso 1 1 calc R
H8B H 0.056438 0.893072 0.559195 0.022 Uiso 1 1 calc R
C9 C 0.05595(10) 0.80024(16) 0.42985(11) 0.0214(3) Uani 1 1 d .
H9A H 0.009251 0.743882 0.439996 0.026 Uiso 1 1 calc R
H9B H 0.032489 0.868144 0.383049 0.026 Uiso 1 1 calc R
C10 C 0.20780(10) 0.82605(15) 0.66809(11) 0.0200(3) Uani 1 1 d .
H10A H 0.238612 0.761620 0.712086 0.030 Uiso 1 1 calc GR
H10B H 0.173349 0.878520 0.702875 0.030 Uiso 1 1 calc GR
H10C H 0.248004 0.881153 0.643772 0.030 Uiso 1 1 calc GR
C11 C 0.34421(9) 0.51233(13) 0.62260(10) 0.0135(2) Uani 1 1 d .
C12 C 0.41269(8) 0.50235(14) 0.71055(10) 0.0137(2) Uani 1 1 d .
C13 C 0.47048(9) 0.40128(15) 0.72064(11) 0.0185(3) Uani 1 1 d .
H13 H 0.466400 0.338080 0.671371 0.022 Uiso 1 1 calc R
C14 C 0.53384(9) 0.39335(15) 0.80268(11) 0.0201(3) Uani 1 1 d .
H14 H 0.574032 0.325869 0.808828 0.024 Uiso 1 1 calc R
C15 C 0.53867(9) 0.48404(14) 0.87605(11) 0.0183(3) Uani 1 1 d .
H15 H 0.582562 0.479140 0.931808 0.022 Uiso 1 1 calc R
C16 C 0.47927(9) 0.58165(14) 0.86764(10) 0.0176(3) Uani 1 1 d .
H16 H 0.481255 0.641647 0.918765 0.021 Uiso 1 1 calc R
C17 C 0.41694(9) 0.59169(13) 0.78459(10) 0.0149(3) Uani 1 1 d .
H17 H 0.377141 0.659730 0.778354 0.018 Uiso 1 1 calc R
Cl3 Cl 0.02289(2) 0.54547(3) 0.25340(2) 0.01776(7) Uani 1 1 d .

loop_
_atom_site_aniso_label
_atom_site_aniso_U_11
_atom_site_aniso_U_22
_atom_site_aniso_U_33
_atom_site_aniso_U_23
_atom_site_aniso_U_13
_atom_site_aniso_U_12
Cr1 0.01603(11) 0.01048(10) 0.00753(10) -0.00066(7) 0.00271(8) -0.00004(8)
Cr2 0.01142(10) 0.01044(10) 0.00785(10) 0.00011(7) 0.00197(8) -0.00028(7)
Cl1 0.0413(2) 0.01450(15) 0.01513(16) 0.00168(12) 0.00991(15) -0.00358(14)
Cl2 0.01987(16) 0.01752(15) 0.01858(17) 0.00084(12) 0.00510(13) -0.00660(12)
O1 0.0133(4) 0.0133(4) 0.0098(4) -0.0003(3) 0.0042(4) 0.0000(3)
O2 0.0176(5) 0.0170(5) 0.0117(5) -0.0028(4) 0.0022(4) -0.0014(4)
O3 0.0168(5) 0.0121(4) 0.0108(4) -0.0001(3) 0.0063(4) -0.0009(4)
O4 0.0155(5) 0.0156(5) 0.0117(5) -0.0013(4) -0.0001(4) 0.0011(4)
O5 0.0202(5) 0.0146(4) 0.0108(4) -0.0022(4) -0.0005(4) 0.0034(4)
O6 0.0160(5) 0.0142(4) 0.0104(4) -0.0003(4) -0.0001(4) 0.0021(4)
N1 0.0187(6) 0.0145(5) 0.0113(5) -0.0015(4) 0.0021(4) 0.0025(4)
N2 0.0149(5) 0.0128(5) 0.0102(5) -0.0002(4) 0.0025(4) 0.0007(4)
C1 0.0199(7) 0.0196(7) 0.0138(6) -0.0016(5) 0.0074(5) 0.0015(5)
C2 0.0138(6) 0.0185(6) 0.0154(6) -0.0010(5) 0.0064(5) 0.0000(5)
C3 0.0265(7) 0.0181(7) 0.0174(7) -0.0082(6) 0.0062(6) -0.0021(6)
C4 0.0223(7) 0.0297(8) 0.0157(7) -0.0120(6) 0.0029(6) -0.0033(6)
C5 0.0292(8) 0.0265(8) 0.0195(7) -0.0009(6) 0.0014(6) 0.0141(7)
C6 0.0228(7) 0.0164(6) 0.0189(7) 0.0002(5) 0.0116(6) -0.0006(5)
C7 0.0258(7) 0.0154(6) 0.0138(6) 0.0012(5) 0.0114(6) 0.0007(5)
C8 0.0222(7) 0.0158(6) 0.0160(7) 0.0005(5) 0.0029(6) 0.0052(5)
C9 0.0203(7) 0.0248(7) 0.0176(7) -0.0008(6) 0.0000(6) 0.0092(6)
C10 0.0199(7) 0.0240(7) 0.0155(7) -0.0081(6) 0.0020(6) 0.0010(6)
C11 0.0146(6) 0.0162(6) 0.0100(6) 0.0001(5) 0.0033(5) 0.0016(5)
C12 0.0140(6) 0.0168(6) 0.0102(6) 0.0016(5) 0.0021(5) 0.0011(5)
C13 0.0205(7) 0.0196(7) 0.0151(7) -0.0029(5) 0.0027(5) 0.0047(5)
C14 0.0175(7) 0.0223(7) 0.0197(7) 0.0017(6) 0.0015(6) 0.0048(6)
C15 0.0161(6) 0.0226(7) 0.0142(6) 0.0029(5) -0.0018(5) -0.0018(5)
C16 0.0211(7) 0.0175(6) 0.0128(6) -0.0010(5) 0.0004(5) -0.0022(5)
C17 0.0169(6) 0.0145(6) 0.0130(6) 0.0009(5) 0.0023(5) 0.0012(5)
Cl3 0.01687(15) 0.02160(16) 0.01397(15) -0.00137(12) 0.00110(12) -0.00266(12)

loop_
_atom_type_symbol
_atom_type_description
_atom_type_scat_dispersion_real
_atom_type_scat_dispersion_imag
_atom_type_scat_source
C C 0.0033 0.0016 'International Tables Vol C Tables 4.2.6.8 and 6.1.1.4'
H H 0.0000 0.0000 'International Tables Vol C Tables 4.2.6.8 and 6.1.1.4'
Cl Cl 0.1484 0.1585 'International Tables Vol C Tables 4.2.6.8 and 6.1.1.4'
Cr Cr 0.3209 0.6236 'International Tables Vol C Tables 4.2.6.8 and 6.1.1.4'
N N 0.0061 0.0033 'International Tables Vol C Tables 4.2.6.8 and 6.1.1.4'
O O 0.0106 0.0060 'International Tables Vol C Tables 4.2.6.8 and 6.1.1.4'

loop_
_exptl_crystal_face_index_h
_exptl_crystal_face_index_k
_exptl_crystal_face_index_l
_exptl_crystal_face_perp_dist
22 -3 1 0.0911
-3 7 17 0.2302
-22 3 0 0.0932
2 13 -10 0.1278
-2 -13 10 0.1278
-6 8 16 0.2234
-4 -7 -16 0.2069
-1 -11 -12 0.2084
-12 -13 2 0.1648
-15 -9 10 0.1393
15 10 -9 0.1496
13 -1 -18 0.2250
-2 -2 -19 0.2137
14 -9 8 0.1116
-12 11 10 0.2073

loop_
_geom_angle_atom_site_label_1
_geom_angle_atom_site_label_2
_geom_angle_atom_site_label_3
_geom_angle
O1 Cr1 Cl1 178.90(3)
O1 Cr1 O2 92.06(4)
O1 Cr1 O5 89.82(4)
O1 Cr1 N1 82.58(4)
O2 Cr1 Cl1 89.00(3)
O2 Cr1 N1 82.17(4)
O3 Cr1 Cl1 100.62(3)
O3 Cr1 O1 79.03(4)
O3 Cr1 O2 92.78(4)
O3 Cr1 O5 92.91(4)
O3 Cr1 N1 160.75(4)
O5 Cr1 Cl1 89.16(3)
O5 Cr1 O2 174.25(4)
O5 Cr1 N1 92.70(4)
N1 Cr1 Cl1 97.86(4)
O1 Cr2 Cl2 98.31(3)
O1 Cr2 O4 93.42(4)
O1 Cr2 O6 93.24(4)
O1 Cr2 N2 161.60(4)
O3 Cr2 Cl2 177.21(3)
O3 Cr2 O1 79.04(4)
O3 Cr2 O4 92.10(4)
O3 Cr2 O6 88.90(4)
O3 Cr2 N2 83.41(4)
O4 Cr2 Cl2 88.93(3)
O4 Cr2 N2 81.67(4)
O6 Cr2 Cl2 90.38(3)
O6 Cr2 O4 173.33(4)
O6 Cr2 N2 91.91(4)
N2 Cr2 Cl2 99.31(3)
Cr1 O1 Cr2 97.72(4)
C2 O1 Cr1 110.99(8)
C2 O1 Cr2 130.54(8)
Cr1 O2 H2 119.1(17)
C4 O2 Cr1 115.52(9)
C4 O2 H2 105.5(17)
Cr2 O3 Cr1 98.20(4)
C7 O3 Cr1 131.01(8)
C7 O3 Cr2 110.78(8)
Cr2 O4 H4 118.1(17)
C9 O4 Cr2 116.09(8)
C9 O4 H4 108.9(17)
C11 O5 Cr1 127.02(9)
C11 O6 Cr2 127.44(9)
C1 N1 Cr1 107.43(8)
C3 N1 Cr1 104.93(9)
C3 N1 C1 110.86(11)
C5 N1 Cr1 113.68(9)
C5 N1 C1 110.48(12)
C5 N1 C3 109.34(12)
C6 N2 Cr2 107.20(8)
C8 N2 Cr2 105.40(8)
C8 N2 C6 110.92(11)
C10 N2 Cr2 113.80(9)
C10 N2 C6 110.49(11)
C10 N2 C8 108.93(11)
N1 C1 H1A 109.8
N1 C1 H1B 109.8
N1 C1 C2 109.35(11)
H1A C1 H1B 108.3
C2 C1 H1A 109.8
C2 C1 H1B 109.8
O1 C2 C1 106.16(11)
O1 C2 H2A 110.5
O1 C2 H2B 110.5
C1 C2 H2A 110.5
C1 C2 H2B 110.5
H2A C2 H2B 108.7
N1 C3 H3A 109.7
N1 C3 H3B 109.7
N1 C3 C4 110.02(12)
H3A C3 H3B 108.2
C4 C3 H3A 109.7
C4 C3 H3B 109.7
O2 C4 C3 107.89(12)
O2 C4 H4A 110.1
O2 C4 H4B 110.1
C3 C4 H4A 110.1
C3 C4 H4B 110.1
H4A C4 H4B 108.4
N1 C5 H5A 109.5
N1 C5 H5B 109.5
N1 C5 H5C 109.5
H5A C5 H5B 109.5
H5A C5 H5C 109.5
H5B C5 H5C 109.5
N2 C6 H6A 109.7
N2 C6 H6B 109.7
N2 C6 C7 109.97(11)
H6A C6 H6B 108.2
C7 C6 H6A 109.7
C7 C6 H6B 109.7
O3 C7 C6 106.99(11)
O3 C7 H7A 110.3
O3 C7 H7B 110.3
C6 C7 H7A 110.3
C6 C7 H7B 110.3
H7A C7 H7B 108.6
N2 C8 H8A 109.7
N2 C8 H8B 109.7
N2 C8 C9 109.96(12)
H8A C8 H8B 108.2
C9 C8 H8A 109.7
C9 C8 H8B 109.7
O4 C9 C8 107.15(12)
O4 C9 H9A 110.3
O4 C9 H9B 110.3
C8 C9 H9A 110.3
C8 C9 H9B 110.3
H9A C9 H9B 108.5
N2 C10 H10A 109.5
N2 C10 H10B 109.5
N2 C10 H10C 109.5
H10A C10 H10B 109.5
H10A C10 H10C 109.5
H10B C10 H10C 109.5
O5 C11 O6 125.37(13)
O5 C11 C12 117.18(12)
O6 C11 C12 117.45(12)
C13 C12 C11 120.53(13)
C17 C12 C11 119.65(12)
C17 C12 C13 119.78(13)
C12 C13 H13 120.1
C14 C13 C12 119.89(14)
C14 C13 H13 120.1
C13 C14 H14 119.9
C13 C14 C15 120.15(14)
C15 C14 H14 119.9
C14 C15 H15 120.0
C16 C15 C14 119.92(14)
C16 C15 H15 120.0
C15 C16 H16 120.0
C15 C16 C17 120.07(14)
C17 C16 H16 120.0
C12 C17 H17 119.9
C16 C17 C12 120.12(13)
C16 C17 H17 119.9

loop_
_geom_bond_atom_site_label_1
_geom_bond_atom_site_label_2
_geom_bond_distance
Cr1 Cl1 2.2975(4)
Cr1 O1 1.9638(10)
Cr1 O2 1.9959(11)
Cr1 O3 1.9583(10)
Cr1 O5 1.9788(10)
Cr1 N1 2.1005(12)
Cr2 Cl2 2.2926(4)
Cr2 O1 1.9653(9)
Cr2 O3 1.9564(10)
Cr2 O4 2.0044(10)
Cr2 O6 1.9881(10)
Cr2 N2 2.0915(11)
O1 C2 1.4238(16)
O2 H2 0.76(2)
O2 C4 1.4529(17)
O3 C7 1.4320(16)
O4 H4 0.77(2)
O4 C9 1.4509(18)
O5 C11 1.2650(17)
O6 C11 1.2665(16)
N1 C1 1.5028(18)
N1 C3 1.4939(19)
N1 C5 1.4811(19)
N2 C6 1.5062(18)
N2 C8 1.4981(18)
N2 C10 1.4849(18)
C1 H1A 0.9900
C1 H1B 0.9900
C1 C2 1.520(2)
C2 H2A 0.9900
C2 H2B 0.9900
C3 H3A 0.9900
C3 H3B 0.9900
C3 C4 1.508(2)
C4 H4A 0.9900
C4 H4B 0.9900
C5 H5A 0.9800
C5 H5B 0.9800
C5 H5C 0.9800
C6 H6A 0.9900
C6 H6B 0.9900
C6 C7 1.512(2)
C7 H7A 0.9900
C7 H7B 0.9900
C8 H8A 0.9900
C8 H8B 0.9900
C8 C9 1.508(2)
C9 H9A 0.9900
C9 H9B 0.9900
C10 H10A 0.9800
C10 H10B 0.9800
C10 H10C 0.9800
C11 C12 1.4928(19)
C12 C13 1.3967(19)
C12 C17 1.3904(19)
C13 H13 0.9500
C13 C14 1.387(2)
C14 H14 0.9500
C14 C15 1.392(2)
C15 H15 0.9500
C15 C16 1.388(2)
C16 H16 0.9500
C16 C17 1.389(2)
C17 H17 0.9500

loop_
_geom_hbond_atom_site_label_D
_geom_hbond_atom_site_label_H
_geom_hbond_atom_site_label_A
_geom_hbond_distance_DH
_geom_hbond_distance_HA
_geom_hbond_distance_DA
_geom_hbond_angle_DHA
O2 H2 Cl3 0.76(2) 2.19(2) 2.9377(12) 170(2)
O4 H4 Cl3 0.77(2) 2.17(2) 2.9388(11) 175(2)

loop_
_geom_torsion_atom_site_label_1
_geom_torsion_atom_site_label_2
_geom_torsion_atom_site_label_3
_geom_torsion_atom_site_label_4
_geom_torsion
Cr1 O1 C2 C1 50.09(12)
Cr1 O2 C4 C3 23.24(15)
Cr1 O3 C7 C6 170.36(9)
Cr1 O5 C11 O6 -11.4(2)
Cr1 O5 C11 C12 167.93(9)
Cr1 N1 C1 C2 26.77(13)
Cr1 N1 C3 C4 45.32(13)
Cr2 O1 C2 C1 171.25(9)
Cr2 O3 C7 C6 48.21(13)
Cr2 O4 C9 C8 23.80(15)
Cr2 O6 C11 O5 1.7(2)
Cr2 O6 C11 C12 -177.61(8)
Cr2 N2 C6 C7 25.63(14)
Cr2 N2 C8 C9 45.73(13)
O5 C11 C12 C13 23.61(19)
O5 C11 C12 C17 -153.93(13)
O6 C11 C12 C13 -157.04(13)
O6 C11 C12 C17 25.41(19)
N1 C1 C2 O1 -49.79(14)
N1 C3 C4 O2 -45.71(16)
N2 C6 C7 O3 -48.02(16)
N2 C8 C9 O4 -45.90(16)
C1 N1 C3 C4 -70.36(15)
C3 N1 C1 C2 140.89(12)
C5 N1 C1 C2 -97.74(13)
C5 N1 C3 C4 167.61(13)
C6 N2 C8 C9 -69.97(15)
C8 N2 C6 C7 140.21(12)
C10 N2 C6 C7 -98.89(14)
C10 N2 C8 C9 168.21(12)
C11 C12 C13 C14 179.91(13)
C11 C12 C17 C16 178.58(13)
C12 C13 C14 C15 1.6(2)
C13 C12 C17 C16 1.0(2)
C13 C14 C15 C16 0.9(2)
C14 C15 C16 C17 -2.4(2)
C15 C16 C17 C12 1.5(2)
C17 C12 C13 C14 -2.5(2)

loop_
_exptl_oxdiff_crystal_face_indexfrac_h
_exptl_oxdiff_crystal_face_indexfrac_k
_exptl_oxdiff_crystal_face_indexfrac_l
_exptl_oxdiff_crystal_face_x
_exptl_oxdiff_crystal_face_y
_exptl_oxdiff_crystal_face_z
21.9563 -3.0054 1.0230 0.9556 0.3065 0.1522
-3.0143 6.9895 16.9787 0.1252 0.0460 -0.9685
-21.9578 3.0053 -0.0242 -0.9443 -0.2792 -0.1941
2.0232 12.9797 -9.9804 0.0985 -1.0113 -0.0265
-2.0232 -12.9797 9.9804 -0.0985 1.0113 0.0265
-6.0065 7.9894 15.9769 -0.0093 -0.0533 -0.9737
-3.9746 -6.9864 -15.9880 -0.4234 -0.0527 0.8982
-0.9897 -10.9819 -11.9910 -0.2834 0.3012 0.8824
-11.9931 -12.9747 1.9786 -0.6308 0.7448 0.3210
-14.9963 -8.9800 9.9670 -0.6354 0.7181 -0.1659
14.9957 9.9784 -8.9678 0.6561 -0.7484 0.0891
13.0032 -1.0032 -17.9636 0.3623 -0.3703 0.8417
-1.9692 -1.9948 -18.9801 -0.3216 -0.4126 0.8576
13.9547 -8.9930 8.0029 0.6242 0.8040 0.0358
-11.9840 10.9879 9.9784 -0.3139 -0.4187 -0.8514
